data_4305750
loop_
_publ_author_name
'Peili Teo'
'L. L. Koh'
'T. S. Andy Hor'

_publ_section_title
;
Oligo- and Polymeric PdII and PtII Using Pyridyl Carboxylate Spacers for
Topology Control
;
_journal_name_full 'Inorganic Chemistry'
_journal_page_first 6464
_journal_page_last 6474
_journal_paper_doi 10.1021/ic8007238
_journal_volume 47
_journal_year 2008
_chemical_formula_sum 'C174 H140 Cl14 F6 N4 O14 P8 Pt4 S2'
_chemical_formula_weight 4213.44
_chemical_name_systematic
; 
 ? 
;
_space_group_IT_number 2
_symmetry_cell_setting triclinic
_symmetry_space_group_name_Hall '-P 1'
_symmetry_space_group_name_H-M 'P -1'
_atom_sites_solution_hydrogens geom
_atom_sites_solution_primary direct
_atom_sites_solution_secondary difmap
_audit_creation_method SHELXL-97
_cell_angle_alpha 78.4200(10)
_cell_angle_beta 78.7110(10)
_cell_angle_gamma 77.5270(10)
_cell_formula_units_Z 1
_cell_length_a 14.8124(5)
_cell_length_b 19.3264(7)
_cell_length_c 19.9489(7)
_cell_measurement_reflns_used 4413
_cell_measurement_temperature 223(2)
_cell_measurement_theta_max 20.24
_cell_measurement_theta_min 2.15
_cell_volume 5392.7(3)
_computing_cell_refinement 'Bruker SMART'
_computing_data_collection 'Bruker SMART'
_computing_data_reduction 'Bruker SAINT'
_computing_molecular_graphics 'Bruker SHELXTL'
_computing_publication_material 'Bruker SHELXTL'
_computing_structure_refinement 'SHELXL-97 (Sheldrick, 1997)'
_computing_structure_solution 'SHELXS-97 (Sheldrick, 1990)'
_diffrn_ambient_temperature 223(2)
_diffrn_measured_fraction_theta_full 0.998
_diffrn_measured_fraction_theta_max 0.998
_diffrn_measurement_device_type 'CCD area detector'
_diffrn_measurement_method 'phi and omega scans'
_diffrn_radiation_monochromator graphite
_diffrn_radiation_source 'fine-focus sealed tube'
_diffrn_radiation_type MoK\a
_diffrn_radiation_wavelength 0.71073
_diffrn_reflns_av_R_equivalents 0.0427
_diffrn_reflns_av_sigmaI/netI 0.0855
_diffrn_reflns_limit_h_max 15
_diffrn_reflns_limit_h_min -17
_diffrn_reflns_limit_k_max 21
_diffrn_reflns_limit_k_min -22
_diffrn_reflns_limit_l_max 23
_diffrn_reflns_limit_l_min -23
_diffrn_reflns_number 31994
_diffrn_reflns_theta_full 25.00
_diffrn_reflns_theta_max 25.00
_diffrn_reflns_theta_min 1.63
_exptl_absorpt_coefficient_mu 2.892
_exptl_absorpt_correction_T_max 0.8016
_exptl_absorpt_correction_T_min 0.6876
_exptl_absorpt_correction_type 'Sadabs, (Sheldrick 2001)'
_exptl_crystal_colour Colourless
_exptl_crystal_density_diffrn 1.297
_exptl_crystal_density_meas 0
_exptl_crystal_density_method 'not measured'
_exptl_crystal_description Block
_exptl_crystal_F_000 2080
_exptl_crystal_size_max 0.14
_exptl_crystal_size_mid 0.10
_exptl_crystal_size_min 0.08
_refine_diff_density_max 1.714
_refine_diff_density_min -0.824
_refine_diff_density_rms 0.203
_refine_ls_extinction_method none
_refine_ls_goodness_of_fit_ref 1.017
_refine_ls_hydrogen_treatment mixed
_refine_ls_matrix_type full
_refine_ls_number_parameters 1053
_refine_ls_number_reflns 18974
_refine_ls_number_restraints 55
_refine_ls_restrained_S_all 1.020
_refine_ls_R_factor_all 0.1089
_refine_ls_R_factor_gt 0.0704
_refine_ls_shift/su_max 0.001
_refine_ls_shift/su_mean 0.000
_refine_ls_structure_factor_coef Fsqd
_refine_ls_weighting_details 'calc w=1/[\s^2^(Fo^2^)+(0.1343P)^2^+0.0000P] where P=(Fo^2^+2Fc^2^)/3'
_refine_ls_weighting_scheme calc
_refine_ls_wR_factor_gt 0.1981
_refine_ls_wR_factor_ref 0.2220
_reflns_number_gt 12341
_reflns_number_total 18974
_reflns_threshold_expression >2sigma(I)
_cod_data_source_file ic8007238-file003_01.cif
_cod_data_source_block 7310_Complex_1a
_cod_depositor_comments
;
The following automatic conversions were performed:
'_symmetry_cell_setting' value 'Triclinic' changed to 'triclinic'
according to '/home/saulius/struct/CIF-dictionaries/cif_core.dic'
dictionary named 'cif_core.dic' version 2.4.1 from 2010-06-29.

Automatic conversion script
Id: cif_fix_enum 1527 2010-12-29 10:47:43Z saulius 
;
_cod_database_code 4305750

loop_
_symmetry_equiv_pos_as_xyz
'x, y, z'
'-x, -y, -z'

loop_
_atom_site_label
_atom_site_type_symbol
_atom_site_fract_x
_atom_site_fract_y
_atom_site_fract_z
_atom_site_U_iso_or_equiv
_atom_site_adp_type
_atom_site_occupancy
_atom_site_symmetry_multiplicity
_atom_site_calc_flag
_atom_site_refinement_flags
_atom_site_disorder_assembly
_atom_site_disorder_group
Pt1 Pt 0.77576(3) -0.17462(2) 0.268637(18) 0.04598(15) Uani 1 1 d . . .
Pt2 Pt 0.43550(3) 0.27466(2) 0.273646(18) 0.04595(15) Uani 1 1 d . . .
P1 P 0.8211(2) -0.14904(16) 0.15340(14) 0.0552(7) Uani 1 1 d . . .
P2 P 0.8487(2) -0.29179(15) 0.28494(14) 0.0536(7) Uani 1 1 d . . .
P3 P 0.4444(2) 0.28985(16) 0.15639(14) 0.0541(7) Uani 1 1 d . . .
P4 P 0.3754(2) 0.38845(15) 0.29024(14) 0.0518(7) Uani 1 1 d . . .
N1 N 0.7059(6) -0.0702(4) 0.2726(4) 0.050(2) Uani 1 1 d . . .
N2 N 0.5836(7) -0.2408(4) 0.6182(4) 0.051(2) Uani 1 1 d . . .
O1 O 0.4989(6) 0.1675(4) 0.2671(4) 0.060(2) Uani 1 1 d . . .
O2 O 0.6222(7) 0.1843(5) 0.3059(5) 0.089(3) Uani 1 1 d . . .
O3 O 0.7291(5) -0.1926(4) 0.3744(3) 0.0548(19) Uani 1 1 d . . .
O4 O 0.5770(7) -0.1744(6) 0.3637(4) 0.090(3) Uani 1 1 d . . .
C1 C 0.6254(9) -0.0453(6) 0.2534(5) 0.058(3) Uani 1 1 d . . .
H1 H 0.5967 -0.0753 0.2359 0.070 Uiso 1 1 calc R . .
C2 C 0.5780(8) 0.0278(6) 0.2578(6) 0.058(3) Uani 1 1 d . . .
H2 H 0.5185 0.0454 0.2449 0.070 Uiso 1 1 calc R . .
C3 C 0.6233(8) 0.0700(6) 0.2817(5) 0.053(3) Uani 1 1 d . . .
C4 C 0.7042(10) 0.0422(7) 0.3012(7) 0.082(4) Uani 1 1 d . . .
H4 H 0.7340 0.0716 0.3185 0.098 Uiso 1 1 calc R . .
C5 C 0.7494(11) -0.0287(7) 0.2977(7) 0.079(4) Uani 1 1 d . . .
H5 H 0.8078 -0.0468 0.3124 0.095 Uiso 1 1 calc R . .
C6 C 0.5807(9) 0.1454(6) 0.2861(6) 0.060(3) Uani 1 1 d . . .
C7 C 0.6666(8) -0.2248(6) 0.5857(6) 0.063(3) Uani 1 1 d . . .
H7 H 0.7131 -0.2261 0.6122 0.076 Uiso 1 1 calc R . .
C8 C 0.6856(9) -0.2067(7) 0.5151(6) 0.063(3) Uani 1 1 d . . .
H8 H 0.7448 -0.1965 0.4938 0.076 Uiso 1 1 calc R . .
C9 C 0.6212(7) -0.2036(6) 0.4769(5) 0.051(3) Uani 1 1 d . . .
C10 C 0.5354(8) -0.2172(6) 0.5087(6) 0.062(3) Uani 1 1 d . . .
H10 H 0.4879 -0.2135 0.4824 0.074 Uiso 1 1 calc R . .
C11 C 0.5184(8) -0.2364(6) 0.5795(5) 0.057(3) Uani 1 1 d . . .
H11 H 0.4593 -0.2466 0.6010 0.068 Uiso 1 1 calc R . .
C12 C 0.6421(10) -0.1894(6) 0.3983(5) 0.064(3) Uani 1 1 d . . .
C1A C 0.8859(8) -0.3140(7) 0.3700(6) 0.067(3) Uani 1 1 d . . .
C2A C 0.8814(9) -0.3779(8) 0.4099(6) 0.081(4) Uani 1 1 d . . .
H2A H 0.8589 -0.4134 0.3953 0.097 Uiso 1 1 calc R . .
C3A C 0.9125(13) -0.3906(12) 0.4767(9) 0.119(7) Uani 1 1 d . . .
H3A H 0.9055 -0.4339 0.5070 0.143 Uiso 1 1 calc R . .
C4A C 0.9494(14) -0.3446(18) 0.4959(12) 0.153(11) Uani 1 1 d . . .
H4A H 0.9695 -0.3542 0.5393 0.183 Uiso 1 1 calc R . .
C5A C 0.9587(13) -0.2812(12) 0.4519(10) 0.123(7) Uani 1 1 d . . .
H5A H 0.9908 -0.2489 0.4627 0.147 Uiso 1 1 calc R . .
C6A C 0.9213(10) -0.2657(10) 0.3930(7) 0.097(5) Uani 1 1 d . . .
H6A H 0.9198 -0.2194 0.3668 0.116 Uiso 1 1 calc R . .
C1B C 0.7706(9) -0.3499(6) 0.2870(6) 0.064(3) Uani 1 1 d . . .
C2B C 0.7994(14) -0.4222(8) 0.2810(8) 0.105(5) Uani 1 1 d . . .
H2B H 0.8637 -0.4415 0.2740 0.127 Uiso 1 1 calc R . .
C3B C 0.734(2) -0.4678(11) 0.2852(10) 0.146(9) Uani 1 1 d . . .
H3B H 0.7541 -0.5160 0.2792 0.175 Uiso 1 1 calc R . .
C4B C 0.6388(16) -0.4394(12) 0.2984(10) 0.119(7) Uani 1 1 d . . .
H4B H 0.5940 -0.4692 0.3061 0.143 Uiso 1 1 calc R . .
C5B C 0.6128(11) -0.3703(10) 0.2999(8) 0.096(5) Uani 1 1 d . . .
H5B H 0.5485 -0.3508 0.3032 0.116 Uiso 1 1 calc R . .
C6B C 0.6727(10) -0.3249(7) 0.2969(6) 0.075(4) Uani 1 1 d . . .
H6B H 0.6488 -0.2767 0.3016 0.090 Uiso 1 1 calc R . .
C1C C 0.9595(10) -0.3226(6) 0.2288(6) 0.073(4) Uani 1 1 d . . .
C2C C 1.0454(9) -0.3192(7) 0.2430(7) 0.078(4) Uani 1 1 d . . .
H2C H 1.0458 -0.3045 0.2850 0.093 Uiso 1 1 calc R . .
C3C C 1.1263(16) -0.3344(10) 0.2042(10) 0.115(7) Uani 1 1 d . . .
H3C H 1.1827 -0.3274 0.2144 0.139 Uiso 1 1 calc R . .
C4C C 1.1210(14) -0.3597(12) 0.1505(15) 0.152(11) Uani 1 1 d . . .
H4C H 1.1787 -0.3717 0.1220 0.182 Uiso 1 1 calc R . .
C5C C 1.0424(15) -0.3727(8) 0.1272(7) 0.105(6) Uani 1 1 d . . .
H5C H 1.0467 -0.3945 0.0883 0.126 Uiso 1 1 calc R . .
C6C C 0.9552(11) -0.3486(8) 0.1701(7) 0.088(4) Uani 1 1 d . . .
H6C H 0.8974 -0.3506 0.1585 0.106 Uiso 1 1 calc R . .
C1D C 0.9421(9) -0.1387(7) 0.1262(6) 0.069(3) Uani 1 1 d . . .
C2D C 1.0005(9) -0.1507(8) 0.1714(8) 0.080(4) Uani 1 1 d . . .
H2D H 0.9792 -0.1664 0.2185 0.097 Uiso 1 1 calc R . .
C3D C 1.0926(12) -0.1408(9) 0.1509(10) 0.111(5) Uani 1 1 d . . .
H3D H 1.1341 -0.1492 0.1830 0.133 Uiso 1 1 calc R . .
C4D C 1.1215(13) -0.1171(10) 0.0788(13) 0.132(7) Uani 1 1 d . . .
H4D H 1.1849 -0.1145 0.0627 0.158 Uiso 1 1 calc R . .
C5D C 1.0621(14) -0.0988(12) 0.0340(10) 0.134(8) Uani 1 1 d . . .
H5D H 1.0815 -0.0785 -0.0121 0.161 Uiso 1 1 calc R . .
C6D C 0.9708(12) -0.1099(10) 0.0556(7) 0.113(6) Uani 1 1 d . . .
H6D H 0.9283 -0.0985 0.0240 0.136 Uiso 1 1 calc R . .
C1E C 0.7932(10) -0.2148(7) 0.1089(6) 0.069(3) Uani 1 1 d . . .
C2E C 0.7161(10) -0.2392(7) 0.1336(7) 0.078(4) Uani 1 1 d . . .
H2E H 0.6778 -0.2234 0.1731 0.093 Uiso 1 1 calc R . .
C3E C 0.6896(14) -0.2877(10) 0.1029(9) 0.114(6) Uani 1 1 d . . .
H3E H 0.6309 -0.3000 0.1226 0.136 Uiso 1 1 calc R . .
C4E C 0.7354(18) -0.3206(19) 0.0483(13) 0.196(15) Uani 1 1 d . . .
H4E H 0.7150 -0.3549 0.0304 0.236 Uiso 1 1 calc R . .
C5E C 0.823(2) -0.2923(11) 0.0224(9) 0.158(11) Uani 1 1 d . . .
H5E H 0.8630 -0.3101 -0.0156 0.189 Uiso 1 1 calc R . .
C6E C 0.8519(12) -0.2389(10) 0.0515(8) 0.113(6) Uani 1 1 d . . .
H6E H 0.9076 -0.2215 0.0325 0.136 Uiso 1 1 calc R . .
C1F C 0.7548(10) -0.0637(6) 0.1149(6) 0.069(4) Uani 1 1 d . . .
C2F C 0.7842(10) 0.0031(7) 0.1231(7) 0.078(4) Uani 1 1 d . . .
H2F H 0.8351 0.0024 0.1451 0.094 Uiso 1 1 calc R . .
C3F C 0.7289(14) 0.0672(8) 0.0951(9) 0.107(6) Uani 1 1 d . . .
H3F H 0.7457 0.1105 0.0981 0.128 Uiso 1 1 calc R . .
C4F C 0.6548(18) 0.0720(11) 0.0645(10) 0.127(8) Uani 1 1 d . . .
H4F H 0.6183 0.1166 0.0494 0.152 Uiso 1 1 calc R . .
C5F C 0.6372(16) 0.0165(12) 0.0574(10) 0.136(9) Uani 1 1 d . . .
H5F H 0.5894 0.0207 0.0312 0.163 Uiso 1 1 calc R . .
C6F C 0.6806(11) -0.0581(9) 0.0843(7) 0.096(5) Uani 1 1 d . . .
H6F H 0.6575 -0.0984 0.0801 0.115 Uiso 1 1 calc R . .
C1G C 0.5635(9) 0.2854(7) 0.1103(6) 0.065(3) Uani 1 1 d . . .
C2G C 0.6374(9) 0.2764(7) 0.1454(7) 0.072(3) Uani 1 1 d . . .
H2G H 0.6251 0.2751 0.1936 0.086 Uiso 1 1 calc R . .
C3G C 0.7289(12) 0.2692(9) 0.1123(8) 0.098(5) Uani 1 1 d . . .
H3G H 0.7786 0.2610 0.1377 0.118 Uiso 1 1 calc R . .
C4G C 0.7461(13) 0.2745(9) 0.0413(10) 0.106(5) Uani 1 1 d . . .
H4G H 0.8080 0.2709 0.0178 0.128 Uiso 1 1 calc R . .
C5G C 0.6760(13) 0.2844(10) 0.0050(8) 0.119(7) Uani 1 1 d . . .
H5G H 0.6890 0.2878 -0.0435 0.143 Uiso 1 1 calc R . .
C6G C 0.5859(11) 0.2897(10) 0.0381(7) 0.104(5) Uani 1 1 d . . .
H6G H 0.5375 0.2965 0.0119 0.125 Uiso 1 1 calc R . .
C1H C 0.4001(9) 0.2156(7) 0.1386(6) 0.064(3) Uani 1 1 d . . .
C2H C 0.4237(14) 0.1913(9) 0.0766(9) 0.109(5) Uani 1 1 d . . .
H2H H 0.4706 0.2108 0.0441 0.130 Uiso 1 1 calc R . .
C3H C 0.3873(17) 0.1434(14) 0.0580(14) 0.156(9) Uani 1 1 d . . .
H3H H 0.3993 0.1357 0.0118 0.187 Uiso 1 1 calc R . .
C4H C 0.3333(17) 0.1064(11) 0.1057(14) 0.141(8) Uani 1 1 d . . .
H4H H 0.3072 0.0713 0.0937 0.169 Uiso 1 1 calc R . .
C5H C 0.3152(16) 0.1184(13) 0.1721(11) 0.143(8) Uani 1 1 d . . .
H5H H 0.2833 0.0888 0.2081 0.171 Uiso 1 1 calc R . .
C6H C 0.3484(13) 0.1805(11) 0.1847(9) 0.126(7) Uani 1 1 d . . .
H6H H 0.3304 0.1945 0.2286 0.151 Uiso 1 1 calc R . .
C1I C 0.3790(9) 0.3693(7) 0.1111(5) 0.063(3) Uani 1 1 d . . .
C2I C 0.2819(11) 0.3760(9) 0.1155(7) 0.087(4) Uani 1 1 d . . .
H2I H 0.2515 0.3387 0.1409 0.105 Uiso 1 1 calc R . .
C3I C 0.2296(13) 0.4390(11) 0.0815(9) 0.112(6) Uani 1 1 d . . .
H3I H 0.1646 0.4443 0.0831 0.135 Uiso 1 1 calc R . .
C4I C 0.2794(19) 0.4938(10) 0.0450(8) 0.118(7) Uani 1 1 d . . .
H4I H 0.2462 0.5368 0.0233 0.142 Uiso 1 1 calc R . .
C5I C 0.3718(16) 0.4858(9) 0.0405(8) 0.100(5) Uani 1 1 d . . .
H5I H 0.4033 0.5222 0.0144 0.120 Uiso 1 1 calc R . .
C6I C 0.4193(11) 0.4267(7) 0.0728(6) 0.081(4) Uani 1 1 d . . .
H6I H 0.4843 0.4232 0.0696 0.097 Uiso 1 1 calc R . .
C1J C 0.4239(10) 0.4564(6) 0.2289(6) 0.068(3) Uani 1 1 d . . .
C2J C 0.5247(12) 0.4374(8) 0.2045(6) 0.091(5) Uani 1 1 d . . .
H2J H 0.5577 0.3914 0.2197 0.109 Uiso 1 1 calc R . .
C3J C 0.5745(16) 0.4906(12) 0.1559(8) 0.129(8) Uani 1 1 d . . .
H3J H 0.6385 0.4807 0.1374 0.154 Uiso 1 1 calc R . .
C4J C 0.5121(18) 0.5619(10) 0.1392(9) 0.115(7) Uani 1 1 d . . .
H4J H 0.5402 0.5998 0.1123 0.138 Uiso 1 1 calc R . .
C5J C 0.4210(18) 0.5752(9) 0.1596(9) 0.125(8) Uani 1 1 d . . .
H5J H 0.3856 0.6203 0.1444 0.150 Uiso 1 1 calc R . .
C6J C 0.3764(13) 0.5219(7) 0.2043(7) 0.097(5) Uani 1 1 d . . .
H6J H 0.3110 0.5321 0.2175 0.116 Uiso 1 1 calc R . .
C1K C 0.4010(8) 0.4026(6) 0.3728(5) 0.056(3) Uani 1 1 d . . .
C2K C 0.4895(10) 0.4140(7) 0.3773(7) 0.076(4) Uani 1 1 d . . .
H2K H 0.5341 0.4193 0.3370 0.091 Uiso 1 1 calc R . .
C3K C 0.5118(12) 0.4176(8) 0.4394(9) 0.096(5) Uani 1 1 d . . .
H3K H 0.5723 0.4234 0.4422 0.116 Uiso 1 1 calc R . .
C4K C 0.4451(14) 0.4127(8) 0.4983(7) 0.096(5) Uani 1 1 d . . .
H4K H 0.4597 0.4173 0.5407 0.115 Uiso 1 1 calc R . .
C5K C 0.3598(11) 0.4015(7) 0.4958(6) 0.077(4) Uani 1 1 d . . .
H5K H 0.3147 0.3973 0.5360 0.092 Uiso 1 1 calc R . .
C6K C 0.3403(9) 0.3963(6) 0.4328(6) 0.066(3) Uani 1 1 d . . .
H6K H 0.2807 0.3877 0.4313 0.079 Uiso 1 1 calc R . .
C1L C 0.2521(9) 0.4129(6) 0.2994(5) 0.061(3) Uani 1 1 d . . .
C2L C 0.2032(10) 0.4764(7) 0.3232(7) 0.085(4) Uani 1 1 d . . .
H2L H 0.2354 0.5076 0.3356 0.102 Uiso 1 1 calc R . .
C3L C 0.1007(12) 0.4931(10) 0.3285(9) 0.107(6) Uani 1 1 d . . .
H3L H 0.0669 0.5364 0.3420 0.129 Uiso 1 1 calc R . .
C4L C 0.0569(14) 0.4476(14) 0.3142(12) 0.134(8) Uani 1 1 d . . .
H4L H -0.0085 0.4606 0.3169 0.161 Uiso 1 1 calc R . .
C5L C 0.0999(12) 0.3800(13) 0.2948(9) 0.127(7) Uani 1 1 d . . .
H5L H 0.0659 0.3474 0.2871 0.153 Uiso 1 1 calc R . .
C6L C 0.2000(10) 0.3660(8) 0.2881(7) 0.084(4) Uani 1 1 d . . .
H6L H 0.2325 0.3220 0.2751 0.100 Uiso 1 1 calc R . .
S1 S 0.4065(6) 0.7818(4) 0.1578(4) 0.159(2) Uani 1 1 d D . .
O51A O 0.3163(12) 0.7623(10) 0.1812(16) 0.292(16) Uani 1 1 d D . .
O50A O 0.4704(15) 0.7622(15) 0.2091(10) 0.332(18) Uani 1 1 d D . .
O52A O 0.4711(18) 0.777(3) 0.0910(12) 0.47(3) Uani 1 1 d D . .
C10S C 0.4036(18) 0.8719(11) 0.1659(16) 0.29(3) Uani 1 1 d D . .
F1 F 0.350(2) 0.8862(13) 0.2241(13) 0.328(15) Uani 1 1 d DU . .
F2 F 0.487(2) 0.8879(17) 0.137(2) 0.43(2) Uani 1 1 d DU . .
F3 F 0.336(2) 0.9147(12) 0.1326(18) 0.362(16) Uani 1 1 d DU . .
C1S C 0.3123(10) 0.6834(9) 0.3565(13) 0.173(10) Uani 1 1 d D . .
H1S H 0.3298 0.6998 0.3062 0.207 Uiso 1 1 calc R . .
Cl1A Cl 0.3642(5) 0.5972(4) 0.3704(5) 0.204(3) Uani 1 1 d D . .
Cl2A Cl 0.3583(9) 0.7345(5) 0.3960(6) 0.269(5) Uani 1 1 d D . .
Cl3A Cl 0.1948(6) 0.6910(7) 0.3697(7) 0.310(6) Uani 1 1 d D . .
C2S C 0.9880(16) 0.8833(11) 0.8190(14) 0.120(12) Uiso 0.50 1 d PD . .
H2S H 0.9534 0.8829 0.7814 0.143 Uiso 0.50 1 calc PR . .
Cl1B Cl 0.9305(12) 0.9482(8) 0.8632(7) 0.194(6) Uani 0.50 1 d PD . .
Cl2B Cl 1.1007(9) 0.8835(10) 0.7850(9) 0.221(8) Uani 0.50 1 d PD . .
Cl3B Cl 0.9860(14) 0.8056(9) 0.8750(9) 0.235(8) Uani 0.50 1 d PD . .
C3S C 0.9298(16) 0.4538(12) 0.0905(12) 0.127(12) Uiso 0.50 1 d PD . .
H3S H 0.9734 0.4779 0.0537 0.152 Uiso 0.50 1 calc PR . .
Cl1C Cl 0.8291(9) 0.5137(7) 0.1115(7) 0.182(5) Uani 0.50 1 d PDU . .
Cl2C Cl 0.9067(11) 0.3841(7) 0.0649(6) 0.199(6) Uani 0.50 1 d PDU . .
Cl3C Cl 0.9787(13) 0.4255(11) 0.1667(9) 0.300(11) Uani 0.50 1 d PDU . .
Cl4D Cl 0.7326(18) 0.3159(15) 0.3098(18) 0.378(19) Uani 0.50 1 d P . .
Cl5D Cl 0.8352(18) 0.3529(13) 0.3924(13) 0.319(13) Uani 0.50 1 d P . .

loop_
_atom_site_aniso_label
_atom_site_aniso_U_11
_atom_site_aniso_U_22
_atom_site_aniso_U_33
_atom_site_aniso_U_23
_atom_site_aniso_U_13
_atom_site_aniso_U_12
Pt1 0.0506(3) 0.0437(2) 0.0368(2) -0.00506(17) 0.00028(17) -0.00204(18)
Pt2 0.0547(3) 0.0410(2) 0.0372(2) -0.00622(17) 0.00042(18) -0.00548(18)
P1 0.0597(18) 0.0570(17) 0.0378(14) -0.0033(13) 0.0036(13) -0.0014(14)
P2 0.0581(17) 0.0454(15) 0.0476(15) -0.0017(12) -0.0016(13) -0.0005(13)
P3 0.0631(18) 0.0572(17) 0.0400(14) -0.0128(13) -0.0015(13) -0.0086(14)
P4 0.0648(18) 0.0432(15) 0.0423(14) -0.0070(12) -0.0040(13) -0.0029(13)
N1 0.057(6) 0.035(4) 0.044(5) 0.003(4) 0.002(4) 0.002(4)
N2 0.077(6) 0.043(5) 0.033(4) -0.010(4) -0.007(4) -0.004(4)
O1 0.082(6) 0.041(4) 0.052(4) -0.014(3) -0.002(4) 0.001(4)
O2 0.077(6) 0.074(6) 0.113(8) -0.027(6) -0.021(6) 0.009(5)
O3 0.067(5) 0.059(5) 0.027(3) -0.005(3) 0.005(3) -0.001(4)
O4 0.075(6) 0.135(9) 0.046(5) 0.006(5) -0.011(4) -0.010(6)
C1 0.075(8) 0.045(6) 0.048(6) -0.010(5) 0.003(6) -0.005(6)
C2 0.057(7) 0.055(7) 0.053(6) -0.004(5) 0.002(5) -0.006(6)
C3 0.052(7) 0.046(6) 0.053(6) -0.009(5) 0.007(5) -0.003(5)
C4 0.086(10) 0.073(9) 0.094(10) -0.034(8) -0.010(8) -0.018(8)
C5 0.103(11) 0.058(8) 0.080(9) -0.018(7) -0.019(8) -0.013(7)
C6 0.062(8) 0.059(7) 0.061(7) -0.017(6) -0.009(6) -0.009(6)
C7 0.055(7) 0.068(8) 0.061(7) -0.006(6) 0.006(6) -0.018(6)
C8 0.062(7) 0.076(8) 0.046(6) -0.012(6) 0.006(6) -0.012(6)
C9 0.047(6) 0.055(6) 0.048(6) -0.003(5) -0.007(5) -0.007(5)
C10 0.059(7) 0.064(7) 0.052(6) -0.002(6) -0.009(6) 0.004(6)
C11 0.066(7) 0.060(7) 0.041(6) -0.005(5) -0.004(5) -0.013(6)
C12 0.084(9) 0.060(7) 0.033(6) -0.006(5) 0.006(6) 0.005(6)
C1A 0.046(7) 0.079(9) 0.058(7) 0.002(7) -0.003(6) 0.011(6)
C2A 0.069(8) 0.086(10) 0.065(8) 0.021(7) -0.008(7) 0.004(7)
C3A 0.087(13) 0.154(18) 0.082(11) 0.040(12) -0.020(10) 0.000(12)
C4A 0.072(13) 0.28(4) 0.111(16) -0.06(2) -0.045(12) 0.013(16)
C5A 0.107(14) 0.17(2) 0.090(12) 0.001(13) -0.040(11) -0.021(13)
C6A 0.063(9) 0.149(16) 0.068(9) -0.017(10) -0.019(7) 0.007(9)
C1B 0.078(9) 0.060(7) 0.054(7) -0.012(6) -0.004(6) -0.014(6)
C2B 0.140(15) 0.059(9) 0.105(12) 0.001(8) -0.010(11) -0.014(9)
C3B 0.26(3) 0.093(14) 0.112(15) -0.013(11) -0.023(18) -0.105(19)
C4B 0.135(17) 0.124(17) 0.120(15) -0.028(13) 0.006(13) -0.087(15)
C5B 0.089(11) 0.130(15) 0.084(10) -0.013(10) -0.012(8) -0.056(11)
C6B 0.083(10) 0.076(9) 0.069(8) -0.015(7) -0.007(7) -0.022(7)
C1C 0.090(10) 0.052(7) 0.052(7) -0.003(6) 0.018(7) 0.009(7)
C2C 0.053(8) 0.079(9) 0.086(9) -0.011(7) 0.009(7) 0.000(7)
C3C 0.118(16) 0.092(13) 0.112(14) -0.022(11) 0.012(13) 0.010(11)
C4C 0.077(13) 0.106(16) 0.20(3) 0.052(17) 0.022(16) 0.030(12)
C5C 0.139(16) 0.085(11) 0.068(9) -0.034(8) 0.010(10) 0.024(11)
C6C 0.101(11) 0.087(10) 0.067(8) -0.017(8) 0.004(8) -0.009(8)
C1D 0.062(8) 0.067(8) 0.063(8) -0.004(6) 0.017(6) -0.009(6)
C2D 0.051(8) 0.096(10) 0.080(9) 0.002(8) 0.005(7) -0.013(7)
C3D 0.086(12) 0.107(13) 0.135(16) -0.011(12) -0.020(11) -0.016(10)
C4D 0.085(13) 0.113(15) 0.17(2) 0.017(14) 0.021(13) -0.025(11)
C5D 0.088(13) 0.20(2) 0.087(12) 0.030(13) 0.017(10) -0.049(14)
C6D 0.093(12) 0.153(16) 0.060(9) -0.004(9) 0.024(8) 0.003(11)
C1E 0.074(9) 0.083(9) 0.041(6) -0.018(6) 0.000(6) 0.005(7)
C2E 0.089(10) 0.087(10) 0.075(9) -0.041(8) -0.028(8) -0.013(8)
C3E 0.109(14) 0.134(16) 0.103(13) -0.021(12) -0.025(11) -0.024(12)
C4E 0.112(18) 0.34(4) 0.116(18) -0.07(2) 0.003(15) 0.02(2)
C5E 0.27(3) 0.127(16) 0.070(10) -0.064(11) -0.057(15) 0.049(18)
C6E 0.105(13) 0.154(17) 0.071(9) -0.031(10) 0.004(9) -0.008(11)
C1F 0.090(9) 0.057(7) 0.043(6) 0.006(5) -0.001(6) 0.004(7)
C2F 0.078(9) 0.063(8) 0.072(8) 0.005(7) 0.022(7) -0.014(7)
C3F 0.141(16) 0.051(9) 0.097(12) -0.006(8) 0.050(11) -0.018(10)
C4F 0.18(2) 0.080(13) 0.113(15) -0.010(11) -0.062(14) 0.029(14)
C5F 0.150(18) 0.128(17) 0.107(13) -0.039(13) -0.054(13) 0.073(15)
C6F 0.097(11) 0.105(12) 0.088(10) -0.029(9) -0.046(9) 0.017(9)
C1G 0.080(9) 0.069(8) 0.044(6) -0.013(6) 0.008(6) -0.019(7)
C2G 0.064(8) 0.082(9) 0.066(8) -0.008(7) 0.003(7) -0.022(7)
C3G 0.099(12) 0.108(12) 0.087(11) -0.001(9) 0.004(9) -0.051(10)
C4G 0.090(12) 0.101(12) 0.113(14) -0.022(11) 0.029(11) -0.020(10)
C5G 0.106(14) 0.163(18) 0.063(10) -0.037(11) 0.039(10) -0.004(13)
C6G 0.082(11) 0.171(17) 0.068(9) -0.036(10) -0.009(8) -0.025(11)
C1H 0.073(8) 0.064(8) 0.052(7) -0.003(6) -0.003(6) -0.017(6)
C2H 0.141(16) 0.110(13) 0.090(11) -0.029(10) -0.006(11) -0.055(12)
C3H 0.15(2) 0.16(2) 0.18(2) -0.10(2) 0.016(17) -0.068(17)
C4H 0.16(2) 0.101(14) 0.19(2) -0.077(16) -0.022(18) -0.047(14)
C5H 0.18(2) 0.16(2) 0.106(14) -0.013(14) -0.021(14) -0.079(17)
C6H 0.143(16) 0.169(18) 0.106(13) -0.075(13) 0.006(12) -0.089(15)
C1I 0.075(8) 0.070(8) 0.045(6) -0.023(6) -0.012(6) -0.002(6)
C2I 0.086(11) 0.106(12) 0.070(9) -0.016(8) -0.016(8) -0.014(9)
C3I 0.105(13) 0.132(15) 0.090(11) -0.026(11) -0.051(10) 0.039(12)
C4I 0.19(2) 0.082(12) 0.060(9) 0.000(9) -0.034(13) 0.018(14)
C5I 0.143(17) 0.074(11) 0.075(10) 0.009(8) -0.024(11) -0.016(11)
C6I 0.116(12) 0.062(8) 0.061(8) 0.002(7) -0.017(8) -0.020(8)
C1J 0.087(9) 0.056(7) 0.052(7) -0.002(6) 0.003(6) -0.010(7)
C2J 0.137(14) 0.099(11) 0.052(7) -0.001(7) -0.007(8) -0.075(10)
C3J 0.19(2) 0.162(19) 0.069(10) -0.011(11) -0.018(11) -0.117(17)
C4J 0.21(2) 0.073(11) 0.079(11) 0.006(9) -0.024(14) -0.086(14)
C5J 0.20(2) 0.061(10) 0.093(12) -0.014(9) 0.027(14) -0.028(13)
C6J 0.154(15) 0.051(8) 0.063(8) 0.004(6) 0.004(9) -0.001(9)
C1K 0.069(8) 0.050(6) 0.046(6) -0.008(5) -0.003(6) -0.011(6)
C2K 0.098(11) 0.076(9) 0.058(7) -0.012(7) -0.004(7) -0.033(8)
C3K 0.103(12) 0.101(12) 0.102(12) -0.011(10) -0.043(10) -0.038(10)
C4K 0.144(16) 0.103(12) 0.046(8) -0.017(7) -0.021(9) -0.022(11)
C5K 0.095(11) 0.090(10) 0.050(7) -0.025(7) -0.012(7) -0.016(8)
C6K 0.070(8) 0.062(7) 0.069(8) -0.022(6) -0.005(6) -0.013(6)
C1L 0.071(8) 0.056(7) 0.046(6) -0.010(5) -0.014(6) 0.015(6)
C2L 0.085(10) 0.072(9) 0.083(9) 0.003(7) -0.015(8) 0.005(8)
C3L 0.082(12) 0.096(13) 0.103(12) 0.010(10) 0.014(10) 0.022(10)
C4L 0.065(12) 0.15(2) 0.158(19) 0.000(16) -0.010(12) 0.013(13)
C5L 0.074(11) 0.19(2) 0.112(13) -0.002(14) -0.040(10) -0.005(13)
C6L 0.076(9) 0.093(10) 0.084(9) -0.025(8) -0.034(8) 0.010(8)
S1 0.159(6) 0.150(6) 0.168(6) -0.052(5) -0.023(5) -0.005(5)
O51A 0.136(15) 0.169(17) 0.49(4) 0.02(2) 0.07(2) -0.038(13)
O50A 0.24(2) 0.47(4) 0.185(18) 0.07(2) -0.108(18) 0.10(2)
O52A 0.27(3) 0.97(9) 0.28(3) -0.42(5) 0.00(2) -0.07(4)
C10S 0.19(4) 0.38(8) 0.21(4) 0.09(5) -0.06(3) 0.01(4)
F1 0.49(4) 0.25(2) 0.28(2) -0.14(2) -0.11(3) 0.00(2)
F2 0.26(2) 0.39(3) 0.68(5) -0.07(3) -0.03(3) -0.22(3)
F3 0.33(3) 0.202(19) 0.54(4) 0.09(2) -0.17(3) -0.080(18)
C1S 0.094(15) 0.19(3) 0.24(3) -0.07(2) -0.049(17) 0.008(15)
Cl1A 0.160(6) 0.162(6) 0.303(10) -0.055(6) -0.034(6) -0.048(5)
Cl2A 0.353(14) 0.200(8) 0.309(12) -0.127(8) -0.152(10) 0.002(8)
Cl3A 0.140(7) 0.366(15) 0.433(17) -0.130(13) -0.069(9) 0.016(8)
Cl1B 0.237(16) 0.179(13) 0.166(12) -0.031(10) -0.077(11) 0.002(11)
Cl2B 0.130(10) 0.280(19) 0.247(17) 0.046(14) -0.045(11) -0.096(11)
Cl3B 0.29(2) 0.188(15) 0.197(15) -0.001(12) 0.046(14) -0.080(14)
Cl1C 0.169(11) 0.203(13) 0.174(11) -0.071(10) -0.018(9) -0.006(10)
Cl2C 0.229(14) 0.181(12) 0.137(9) -0.018(9) -0.007(9) 0.043(10)
Cl3C 0.289(19) 0.44(2) 0.209(15) 0.077(15) -0.167(15) -0.146(17)
Cl4D 0.27(3) 0.35(3) 0.60(5) -0.27(3) 0.06(3) -0.16(2)
Cl5D 0.30(3) 0.33(3) 0.33(3) 0.08(2) -0.07(2) -0.17(2)

loop_
_atom_type_symbol
_atom_type_description
_atom_type_scat_dispersion_real
_atom_type_scat_dispersion_imag
_atom_type_scat_source
C C 0.0033 0.0016 'International Tables Vol C Tables 4.2.6.8 and 6.1.1.4'
H H 0.0000 0.0000 'International Tables Vol C Tables 4.2.6.8 and 6.1.1.4'
N N 0.0061 0.0033 'International Tables Vol C Tables 4.2.6.8 and 6.1.1.4'
O O 0.0106 0.0060 'International Tables Vol C Tables 4.2.6.8 and 6.1.1.4'
F F 0.0171 0.0103 'International Tables Vol C Tables 4.2.6.8 and 6.1.1.4'
P P 0.1023 0.0942 'International Tables Vol C Tables 4.2.6.8 and 6.1.1.4'
S S 0.1246 0.1234 'International Tables Vol C Tables 4.2.6.8 and 6.1.1.4'
Pt Pt -1.7033 8.3905 'International Tables Vol C Tables 4.2.6.8 and 6.1.1.4'
Cl Cl 0.1484 0.1585 'International Tables Vol C Tables 4.2.6.8 and 6.1.1.4'

loop_
_geom_angle_atom_site_label_1
_geom_angle_atom_site_label_2
_geom_angle_atom_site_label_3
_geom_angle
_geom_angle_site_symmetry_1
_geom_angle_site_symmetry_3
_geom_angle_publ_flag
N1 Pt1 O3 85.0(3) . . ?
N1 Pt1 P1 91.8(2) . . ?
O3 Pt1 P1 176.8(2) . . ?
N1 Pt1 P2 169.9(2) . . ?
O3 Pt1 P2 85.1(2) . . ?
P1 Pt1 P2 98.09(10) . . ?
O1 Pt2 N2 85.8(3) . 2_656 ?
O1 Pt2 P4 173.9(2) . . ?
N2 Pt2 P4 89.6(2) 2_656 . ?
O1 Pt2 P3 85.8(2) . . ?
N2 Pt2 P3 167.8(2) 2_656 . ?
P4 Pt2 P3 99.39(10) . . ?
C1D P1 C1F 103.8(6) . . ?
C1D P1 C1E 110.9(6) . . ?
C1F P1 C1E 102.9(6) . . ?
C1D P1 Pt1 115.4(5) . . ?
C1F P1 Pt1 112.2(4) . . ?
C1E P1 Pt1 110.8(4) . . ?
C1B P2 C1A 105.8(6) . . ?
C1B P2 C1C 108.0(6) . . ?
C1A P2 C1C 101.0(6) . . ?
C1B P2 Pt1 111.2(4) . . ?
C1A P2 Pt1 108.8(4) . . ?
C1C P2 Pt1 120.7(4) . . ?
C1I P3 C1G 104.4(6) . . ?
C1I P3 C1H 104.6(6) . . ?
C1G P3 C1H 107.2(6) . . ?
C1I P3 Pt2 120.1(4) . . ?
C1G P3 Pt2 113.1(4) . . ?
C1H P3 Pt2 106.6(4) . . ?
C1L P4 C1J 107.9(6) . . ?
C1L P4 C1K 103.1(5) . . ?
C1J P4 C1K 102.8(6) . . ?
C1L P4 Pt2 115.8(4) . . ?
C1J P4 Pt2 115.8(4) . . ?
C1K P4 Pt2 110.0(4) . . ?
C1 N1 C5 120.9(10) . . ?
C1 N1 Pt1 123.3(8) . . ?
C5 N1 Pt1 115.8(8) . . ?
C11 N2 C7 117.6(9) . . ?
C11 N2 Pt2 123.5(7) . 2_656 ?
C7 N2 Pt2 118.9(8) . 2_656 ?
C6 O1 Pt2 117.0(7) . . ?
C12 O3 Pt1 120.9(7) . . ?
N1 C1 C2 121.7(11) . . ?
C3 C2 C1 117.2(11) . . ?
C4 C3 C2 118.9(11) . . ?
C4 C3 C6 120.7(12) . . ?
C2 C3 C6 120.4(11) . . ?
C3 C4 C5 123.8(13) . . ?
N1 C5 C4 117.5(13) . . ?
O2 C6 O1 123.3(11) . . ?
O2 C6 C3 120.7(12) . . ?
O1 C6 C3 116.0(11) . . ?
N2 C7 C8 121.9(12) . . ?
C9 C8 C7 120.3(12) . . ?
C8 C9 C10 119.0(10) . . ?
C8 C9 C12 121.7(11) . . ?
C10 C9 C12 119.2(11) . . ?
C9 C10 C11 119.7(11) . . ?
N2 C11 C10 121.5(11) . . ?
O4 C12 O3 126.4(10) . . ?
O4 C12 C9 120.2(11) . . ?
O3 C12 C9 113.3(11) . . ?
C2A C1A C6A 118.5(13) . . ?
C2A C1A P2 121.6(12) . . ?
C6A C1A P2 119.9(11) . . ?
C1A C2A C3A 117.6(16) . . ?
C4A C3A C2A 122(2) . . ?
C3A C4A C5A 119(2) . . ?
C6A C5A C4A 119(2) . . ?
C5A C6A C1A 122.8(19) . . ?
C2B C1B C6B 115.6(13) . . ?
C2B C1B P2 123.6(12) . . ?
C6B C1B P2 120.7(10) . . ?
C1B C2B C3B 121.7(18) . . ?
C4B C3B C2B 118.6(19) . . ?
C5B C4B C3B 118.8(17) . . ?
C4B C5B C6B 124.3(17) . . ?
C5B C6B C1B 120.5(14) . . ?
C2C C1C C6C 119.1(12) . . ?
C2C C1C P2 122.2(10) . . ?
C6C C1C P2 118.7(12) . . ?
C3C C2C C1C 126.7(17) . . ?
C4C C3C C2C 113(2) . . ?
C3C C4C C5C 131(2) . . ?
C4C C5C C6C 112.3(16) . . ?
C1C C6C C5C 117.8(15) . . ?
C2D C1D C6D 120.1(13) . . ?
C2D C1D P1 121.5(9) . . ?
C6D C1D P1 118.1(12) . . ?
C1D C2D C3D 121.5(14) . . ?
C2D C3D C4D 117.0(17) . . ?
C5D C4D C3D 122.2(17) . . ?
C4D C5D C6D 119.4(16) . . ?
C5D C6D C1D 119.4(16) . . ?
C2E C1E C6E 120.3(15) . . ?
C2E C1E P1 117.5(9) . . ?
C6E C1E P1 122.2(13) . . ?
C1E C2E C3E 121.2(15) . . ?
C4E C3E C2E 130(2) . . ?
C3E C4E C5E 107(3) . . ?
C6E C5E C4E 125(2) . . ?
C1E C6E C5E 116.7(18) . . ?
C6F C1F C2F 119.3(12) . . ?
C6F C1F P1 124.2(12) . . ?
C2F C1F P1 116.4(10) . . ?
C3F C2F C1F 114.1(14) . . ?
C4F C3F C2F 125.9(17) . . ?
C5F C4F C3F 116(2) . . ?
C4F C5F C6F 129(2) . . ?
C1F C6F C5F 115.0(17) . . ?
C2G C1G C6G 116.3(12) . . ?
C2G C1G P3 120.9(9) . . ?
C6G C1G P3 122.8(11) . . ?
C1G C2G C3G 122.3(13) . . ?
C4G C3G C2G 118.5(16) . . ?
C5G C4G C3G 121.1(16) . . ?
C4G C5G C6G 120.2(15) . . ?
C5G C6G C1G 121.6(15) . . ?
C6H C1H C2H 115.1(14) . . ?
C6H C1H P3 121.4(11) . . ?
C2H C1H P3 123.4(12) . . ?
C3H C2H C1H 126.3(19) . . ?
C2H C3H C4H 118(2) . . ?
C3H C4H C5H 121(2) . . ?
C4H C5H C6H 116.1(19) . . ?
C1H C6H C5H 122.2(16) . . ?
C6I C1I C2I 116.9(13) . . ?
C6I C1I P3 123.4(11) . . ?
C2I C1I P3 119.6(11) . . ?
C1I C2I C3I 120.0(16) . . ?
C2I C3I C4I 117.2(17) . . ?
C5I C4I C3I 121.9(17) . . ?
C6I C5I C4I 120.0(18) . . ?
C5I C6I C1I 124.0(16) . . ?
C6J C1J C2J 119.4(13) . . ?
C6J C1J P4 125.9(12) . . ?
C2J C1J P4 114.7(9) . . ?
C1J C2J C3J 120.1(16) . . ?
C2J C3J C4J 112.9(18) . . ?
C5J C4J C3J 124.7(17) . . ?
C4J C5J C6J 119.9(19) . . ?
C1J C6J C5J 122.7(17) . . ?
C6K C1K C2K 116.2(11) . . ?
C6K C1K P4 123.1(10) . . ?
C2K C1K P4 120.4(9) . . ?
C3K C2K C1K 120.8(13) . . ?
C2K C3K C4K 119.6(15) . . ?
C5K C4K C3K 121.0(13) . . ?
C4K C5K C6K 117.9(13) . . ?
C1K C6K C5K 124.4(13) . . ?
C6L C1L C2L 117.7(13) . . ?
C6L C1L P4 119.8(9) . . ?
C2L C1L P4 122.4(11) . . ?
C1L C2L C3L 118.8(16) . . ?
C4L C3L C2L 119.8(18) . . ?
C3L C4L C5L 125.2(19) . . ?
C4L C5L C6L 113.9(19) . . ?
C1L C6L C5L 124.4(15) . . ?
O51A S1 O50A 115.5(17) . . ?
O51A S1 O52A 130.7(18) . . ?
O50A S1 O52A 103.0(15) . . ?
O51A S1 C10S 111.2(13) . . ?
O50A S1 C10S 85.8(16) . . ?
O52A S1 C10S 101(2) . . ?
F1 C10S F2 131(3) . . ?
F1 C10S F3 87(2) . . ?
F2 C10S F3 111(3) . . ?
F1 C10S S1 109.6(18) . . ?
F2 C10S S1 107.5(19) . . ?
F3 C10S S1 109(2) . . ?
Cl1A C1S Cl3A 110.7(12) . . ?
Cl1A C1S Cl2A 111.5(11) . . ?
Cl3A C1S Cl2A 117.9(13) . . ?
Cl1B C2S Cl2B 118.5(19) . . ?
Cl1B C2S Cl3B 106.2(15) . . ?
Cl2B C2S Cl3B 106.1(15) . . ?
Cl2C C3S Cl1C 111.2(14) . . ?
Cl2C C3S Cl3C 110.0(14) . . ?
Cl1C C3S Cl3C 105.3(13) . . ?

loop_
_geom_bond_atom_site_label_1
_geom_bond_atom_site_label_2
_geom_bond_distance
_geom_bond_site_symmetry_2
_geom_bond_publ_flag
Pt1 N1 2.068(8) . ?
Pt1 O3 2.071(6) . ?
Pt1 P1 2.250(3) . ?
Pt1 P2 2.277(3) . ?
Pt2 O1 2.099(7) . ?
Pt2 N2 2.107(8) 2_656 ?
Pt2 P4 2.251(3) . ?
Pt2 P3 2.279(3) . ?
P1 C1D 1.810(13) . ?
P1 C1F 1.833(11) . ?
P1 C1E 1.844(14) . ?
P2 C1B 1.769(13) . ?
P2 C1A 1.827(13) . ?
P2 C1C 1.851(12) . ?
P3 C1I 1.804(12) . ?
P3 C1G 1.816(13) . ?
P3 C1H 1.822(13) . ?
P4 C1L 1.768(12) . ?
P4 C1J 1.777(12) . ?
P4 C1K 1.845(11) . ?
N1 C1 1.287(14) . ?
N1 C5 1.350(15) . ?
N2 C11 1.329(13) . ?
N2 C7 1.341(14) . ?
N2 Pt2 2.107(8) 2_656 ?
O1 C6 1.298(14) . ?
O2 C6 1.230(14) . ?
O3 C12 1.277(14) . ?
O4 C12 1.243(14) . ?
C1 C2 1.448(15) . ?
C2 C3 1.363(17) . ?
C3 C4 1.304(16) . ?
C3 C6 1.470(15) . ?
C4 C5 1.398(17) . ?
C7 C8 1.369(15) . ?
C8 C9 1.318(16) . ?
C9 C10 1.360(15) . ?
C9 C12 1.518(14) . ?
C10 C11 1.372(14) . ?
C1A C2A 1.336(16) . ?
C1A C6A 1.36(2) . ?
C2A C3A 1.45(2) . ?
C3A C4A 1.29(3) . ?
C4A C5A 1.37(3) . ?
C5A C6A 1.35(2) . ?
C1B C2B 1.391(18) . ?
C1B C6B 1.414(17) . ?
C2B C3B 1.43(2) . ?
C3B C4B 1.39(3) . ?
C4B C5B 1.31(2) . ?
C5B C6B 1.363(19) . ?
C1C C2C 1.374(19) . ?
C1C C6C 1.380(18) . ?
C2C C3C 1.30(2) . ?
C3C C4C 1.28(3) . ?
C4C C5C 1.42(3) . ?
C5C C6C 1.45(2) . ?
C1D C2D 1.323(18) . ?
C1D C6D 1.424(18) . ?
C2D C3D 1.39(2) . ?
C3D C4D 1.43(2) . ?
C4D C5D 1.32(2) . ?
C5D C6D 1.38(2) . ?
C1E C2E 1.298(18) . ?
C1E C6E 1.390(17) . ?
C2E C3E 1.38(2) . ?
C3E C4E 1.36(3) . ?
C4E C5E 1.48(3) . ?
C5E C6E 1.46(3) . ?
C1F C6F 1.334(18) . ?
C1F C2F 1.496(19) . ?
C2F C3F 1.41(2) . ?
C3F C4F 1.33(3) . ?
C4F C5F 1.20(3) . ?
C5F C6F 1.48(2) . ?
C1G C2G 1.374(17) . ?
C1G C6G 1.403(17) . ?
C2G C3G 1.377(19) . ?
C3G C4G 1.38(2) . ?
C4G C5G 1.34(2) . ?
C5G C6G 1.36(2) . ?
C1H C6H 1.262(19) . ?
C1H C2H 1.366(19) . ?
C2H C3H 1.31(2) . ?
C3H C4H 1.32(3) . ?
C4H C5H 1.36(3) . ?
C5H C6H 1.47(2) . ?
C1I C6I 1.392(17) . ?
C1I C2I 1.403(18) . ?
C2I C3I 1.42(2) . ?
C3I C4I 1.42(3) . ?
C4I C5I 1.33(3) . ?
C5I C6I 1.324(19) . ?
C1J C6J 1.357(16) . ?
C1J C2J 1.467(19) . ?
C2J C3J 1.479(19) . ?
C3J C4J 1.50(3) . ?
C4J C5J 1.32(3) . ?
C5J C6J 1.41(2) . ?
C1K C6K 1.349(15) . ?
C1K C2K 1.398(17) . ?
C2K C3K 1.362(18) . ?
C3K C4K 1.38(2) . ?
C4K C5K 1.34(2) . ?
C5K C6K 1.370(16) . ?
C1L C6L 1.387(18) . ?
C1L C2L 1.403(17) . ?
C2L C3L 1.47(2) . ?
C3L C4L 1.30(3) . ?
C4L C5L 1.42(3) . ?
C5L C6L 1.43(2) . ?
S1 O51A 1.431(14) . ?
S1 O50A 1.469(14) . ?
S1 O52A 1.487(16) . ?
S1 C10S 1.771(19) . ?
C10S F1 1.316(18) . ?
C10S F2 1.328(17) . ?
C10S F3 1.350(18) . ?
C1S Cl1A 1.670(15) . ?
C1S Cl3A 1.687(15) . ?
C1S Cl2A 1.696(15) . ?
C2S Cl1B 1.663(18) . ?
C2S Cl2B 1.674(18) . ?
C2S Cl3B 1.685(18) . ?
C3S Cl2C 1.653(18) . ?
C3S Cl1C 1.716(18) . ?
C3S Cl3C 1.750(18) . ?
